data_4509506
loop_
_publ_author_name
'Boldog, Ishtvan'
'Daran, Jean-Claude'
'Chernega, Alexander N.'
'Rusanov, Eduard B.'
'Krautscheid, Harald'
'Domasevitch, Konstantin V.'

_publ_section_title
;
 Hydrogen Bonding Patterns and Supramolecular Structure of
 4,4&#x2032;-Bipyrazolium Salts
;
_journal_issue 6
_journal_name_full 'Crystal Growth &amp; Design'
_journal_page_first 2895
_journal_paper_doi 10.1021/cg9002109
_journal_volume 9
_journal_year 2009
_chemical_formula_moiety 'C6 H8 N4, F6 Si'
_chemical_formula_sum 'C6 H8 F6 N4 Si'
_chemical_formula_weight 278.25
_chemical_name_systematic
; 
4,4'-bipyrazolium hexafluorosilicate 
;
_space_group_IT_number 65
_space_group_name_Hall '-C 2 2'
_symmetry_cell_setting orthorhombic
_symmetry_Int_Tables_number 65
_symmetry_space_group_name_Hall '-C 2 2'
_symmetry_space_group_name_H-M 'C m m m'
_atom_sites_solution_hydrogens difmap
_atom_sites_solution_primary direct
_atom_sites_solution_secondary difmap
_audit_creation_method SHELXL-97
_cell_angle_alpha 90.00
_cell_angle_beta 90.00
_cell_angle_gamma 90.00
_cell_formula_units_Z 2
_cell_length_a 6.540(3)
_cell_length_b 10.739(3)
_cell_length_c 6.740(3)
_cell_measurement_reflns_used 16
_cell_measurement_temperature 293(2)
_cell_measurement_theta_max 19.2
_cell_measurement_theta_min 12.4
_cell_volume 473.4(3)
_computing_cell_refinement 'CAD4 Express (Enraf Nonius, 1994)'
_computing_data_collection 'CAD4 Express (Enraf Nonius, 1994)'
_computing_data_reduction 'XCAD4 (Harms & Wocadlo, 1995)'
_computing_molecular_graphics 'Diamond 2.1c (Brandenburg, 1999)'
_computing_publication_material 'SHELXL-97 (Sheldrick, 1997)'
_computing_structure_refinement 'SHELXL-97 (Sheldrick, 1997)'
_computing_structure_solution 'SHELXS-97 (Sheldrick, 1990)'
_diffrn_ambient_temperature 293(2)
_diffrn_measured_fraction_theta_full 0.991
_diffrn_measured_fraction_theta_max 0.991
_diffrn_measurement_device_type 'Enraf Nonius CAD-4'
_diffrn_measurement_method 'non-profiled \w-2\q scans'
_diffrn_radiation_monochromator graphite
_diffrn_radiation_source 'fine-focus sealed tube'
_diffrn_radiation_type MoK\a
_diffrn_radiation_wavelength 0.71073
_diffrn_reflns_av_R_equivalents 0.0156
_diffrn_reflns_av_sigmaI/netI 0.0157
_diffrn_reflns_limit_h_max 9
_diffrn_reflns_limit_h_min -9
_diffrn_reflns_limit_k_max 15
_diffrn_reflns_limit_k_min 0
_diffrn_reflns_limit_l_max 9
_diffrn_reflns_limit_l_min 0
_diffrn_reflns_number 738
_diffrn_reflns_theta_full 29.96
_diffrn_reflns_theta_max 29.96
_diffrn_reflns_theta_min 9.51
_diffrn_standards_decay_% 0
_diffrn_standards_interval_time 120
_diffrn_standards_number 3
_exptl_absorpt_coefficient_mu 0.326
_exptl_absorpt_correction_T_max 0.9172
_exptl_absorpt_correction_T_min 0.8807
_exptl_absorpt_correction_type psi-scan
_exptl_absorpt_process_details '(North et al., 1968)'
_exptl_crystal_colour colorless
_exptl_crystal_density_diffrn 1.952
_exptl_crystal_density_method 'not measured'
_exptl_crystal_description block
_exptl_crystal_F_000 280
_exptl_crystal_size_max 0.40
_exptl_crystal_size_mid 0.32
_exptl_crystal_size_min 0.27
_refine_diff_density_max 0.361
_refine_diff_density_min -0.289
_refine_diff_density_rms 0.050
_refine_ls_extinction_method none
_refine_ls_goodness_of_fit_ref 1.073
_refine_ls_hydrogen_treatment refall
_refine_ls_matrix_type full
_refine_ls_number_parameters 38
_refine_ls_number_reflns 414
_refine_ls_number_restraints 0
_refine_ls_restrained_S_all 1.073
_refine_ls_R_factor_all 0.0338
_refine_ls_R_factor_gt 0.0292
_refine_ls_shift/su_max 0.000
_refine_ls_shift/su_mean 0.000
_refine_ls_structure_factor_coef Fsqd
_refine_ls_weighting_details 'w=1/[\s^2^(Fo^2^)+(0.0427P)^2^+0.3029P] where P=(Fo^2^+2Fc^2^)/3'
_refine_ls_weighting_scheme calc
_refine_ls_wR_factor_gt 0.0760
_refine_ls_wR_factor_ref 0.0789
_reflns_number_gt 363
_reflns_number_total 414
_reflns_threshold_expression >2sigma(I)
_cod_data_source_file cg9002109sup1.cif
_cod_data_source_block (7)
_cod_original_sg_symbol_H-M 'C mmm'
_cod_database_code 4509506

loop_
_symmetry_equiv_pos_as_xyz
'x, y, z'
'-x, -y, z'
'x, -y, -z'
'-x, y, -z'
'x+1/2, y+1/2, z'
'-x+1/2, -y+1/2, z'
'x+1/2, -y+1/2, -z'
'-x+1/2, y+1/2, -z'
'-x, -y, -z'
'x, y, -z'
'-x, y, z'
'x, -y, z'
'-x+1/2, -y+1/2, -z'
'x+1/2, y+1/2, -z'
'-x+1/2, y+1/2, z'
'x+1/2, -y+1/2, z'

loop_
_atom_site_label
_atom_site_type_symbol
_atom_site_fract_x
_atom_site_fract_y
_atom_site_fract_z
_atom_site_U_iso_or_equiv
_atom_site_adp_type
_atom_site_occupancy
_atom_site_calc_flag
_atom_site_refinement_flags
Si1 Si 0.5000 0.5000 1.0000 0.0233(2) Uani 1 d S
N1 N 0.5000 0.26292(12) 0.5983(2) 0.0309(3) Uani 1 d S
C1 C 0.5000 0.06774(16) 0.5000 0.0205(4) Uani 1 d S
C2 C 0.5000 0.14590(14) 0.6634(2) 0.0304(4) Uani 1 d S
H1 H 0.5000 0.326(3) 0.651(5) 0.044(7) Uiso 1 d S
H2 H 0.5000 0.124(3) 0.794(5) 0.059(8) Uiso 1 d S
F1 F 0.5000 0.5000 0.74443(19) 0.0354(4) Uani 1 d S
F2 F 0.5000 0.34552(13) 1.0000 0.0543(6) Uani 1 d S
F3 F 0.2474(3) 0.5000 1.0000 0.0592(6) Uani 1 d S

loop_
_atom_site_aniso_label
_atom_site_aniso_U_11
_atom_site_aniso_U_22
_atom_site_aniso_U_33
_atom_site_aniso_U_23
_atom_site_aniso_U_13
_atom_site_aniso_U_12
Si1 0.0386(5) 0.0141(3) 0.0173(4) 0.000 0.000 0.000
N1 0.0421(7) 0.0144(5) 0.0362(7) -0.0072(5) 0.000 0.000
C1 0.0283(8) 0.0124(7) 0.0209(8) 0.000 0.000 0.000
C2 0.0502(9) 0.0184(6) 0.0228(6) -0.0029(5) 0.000 0.000
F1 0.0698(10) 0.0182(6) 0.0182(5) 0.000 0.000 0.000
F2 0.1207(17) 0.0152(6) 0.0270(7) 0.000 0.000 0.000
F3 0.0419(9) 0.0887(16) 0.0469(10) 0.000 0.000 0.000

loop_
_atom_type_symbol
_atom_type_description
_atom_type_scat_dispersion_real
_atom_type_scat_dispersion_imag
_atom_type_scat_source
C C 0.0033 0.0016 'International Tables Vol C Tables 4.2.6.8 and 6.1.1.4'
H H 0.0000 0.0000 'International Tables Vol C Tables 4.2.6.8 and 6.1.1.4'
N N 0.0061 0.0033 'International Tables Vol C Tables 4.2.6.8 and 6.1.1.4'
F F 0.0171 0.0103 'International Tables Vol C Tables 4.2.6.8 and 6.1.1.4'
Si Si 0.0817 0.0704 'International Tables Vol C Tables 4.2.6.8 and 6.1.1.4'

loop_
_geom_angle_atom_site_label_1
_geom_angle_atom_site_label_2
_geom_angle_atom_site_label_3
_geom_angle
_geom_angle_site_symmetry_1
_geom_angle_site_symmetry_3
F3 Si1 F3 180.0 9_667 .
F3 Si1 F2 90.0 9_667 9_667
F3 Si1 F2 90.0 . 9_667
F3 Si1 F2 90.0 9_667 .
F3 Si1 F2 90.0 . .
F2 Si1 F2 180.0 9_667 .
F3 Si1 F1 90.0 9_667 .
F3 Si1 F1 90.0 . .
F2 Si1 F1 90.0 9_667 .
F2 Si1 F1 90.0 . .
F3 Si1 F1 90.0 9_667 9_667
F3 Si1 F1 90.0 . 9_667
F2 Si1 F1 90.0 9_667 9_667
F2 Si1 F1 90.0 . 9_667
F1 Si1 F1 180.0 . 9_667
N1 N1 C2 109.24(9) 10_556 .
N1 N1 H1 117(2) 10_556 .
C2 N1 H1 133(2) . .
C2 C1 C2 105.36(18) . 10_556
C2 C1 C1 127.32(9) . 9_656
C2 C1 C1 127.32(9) 10_556 9_656
N1 C2 C1 108.08(14) . .
N1 C2 H2 124(2) . .
C1 C2 H2 128(2) . .

loop_
_geom_bond_atom_site_label_1
_geom_bond_atom_site_label_2
_geom_bond_distance
_geom_bond_site_symmetry_2
Si1 F3 1.652(2) 9_667
Si1 F3 1.652(2) .
Si1 F2 1.6590(15) 9_667
Si1 F2 1.6590(15) .
Si1 F1 1.7226(15) .
Si1 F1 1.7226(15) 9_667
N1 N1 1.325(3) 10_556
N1 C2 1.331(2) .
N1 H1 0.76(3) .
C1 C2 1.3846(19) .
C1 C2 1.3846(19) 10_556
C1 C1 1.455(3) 9_656
C2 H2 0.91(3) .

loop_
_geom_hbond_atom_site_label_D
_geom_hbond_atom_site_label_H
_geom_hbond_atom_site_label_A
_geom_hbond_distance_DH
_geom_hbond_distance_HA
_geom_hbond_distance_DA
_geom_hbond_angle_DHA
N1 H1 F1 0.76(3) 1.97(3) 2.7298(15) 171(3)
